data_2021282
loop_
_publ_author_name
'Owczarzak, Agata'
'Przyby\/l, Anna K.'
'Kubicki, Maciej'

_publ_section_title
;
 Different cationic forms of (--)-cytisine in the crystal structures of
 its simple inorganic salts
;
_journal_coeditor_code YF3149
_journal_issue 11
_journal_name_full 'Acta Crystallographica Section C'
_journal_page_first
;
;
_journal_paper_doi 10.1107/S2053229618012585
_journal_volume 74
_journal_year 2018
_chemical_absolute_configuration syn
_chemical_formula_iupac 'C11 H15 N2 O +, Cl O4 -'
_chemical_formula_moiety 'C11 H15 N2 O +, Cl O4 -'
_chemical_formula_sum 'C11 H15 Cl N2 O5'
_chemical_formula_weight 290.70
_chemical_name_common
;
Cytisinium perchlorate
;
_chemical_name_systematic
;
6-Oxo-7,11-diazatricyclo[7.3.1.0^2,7^]trideca-2,4-dien-11-ium perchlorate
;
_space_group_crystal_system orthorhombic
_space_group_IT_number 19
_space_group_name_Hall 'P 2ac 2ab'
_space_group_name_H-M_alt 'P 21 21 21'
_symmetry_space_group_name_Hall 'P 2ac 2ab'
_symmetry_space_group_name_H-M 'P 21 21 21'
_atom_sites_solution_hydrogens geom
_audit_creation_method SHELXL-2013
_cell_angle_alpha 90
_cell_angle_beta 90
_cell_angle_gamma 90
_cell_formula_units_Z 8
_cell_length_a 6.8719(3)
_cell_length_b 18.8925(11)
_cell_length_c 19.1239(14)
_cell_measurement_reflns_used 1639
_cell_measurement_temperature 100.0(10)
_cell_measurement_theta_max 28.6100
_cell_measurement_theta_min 3.3120
_cell_volume 2482.8(3)
_computing_cell_refinement
;
(CrysAlis PRO; Agilent, 2013)
;
_computing_data_collection
;
(CrysAlis PRO; Agilent, 2013)
;
_computing_data_reduction
;
(CrysAlis PRO; Agilent, 2013)
;
_computing_molecular_graphics
;
Mercury (Macrae <i>et al.</i>,  2008)
;
_computing_publication_material
;
SHELXL2013 (Sheldrick, 2015b)
;
_computing_structure_refinement
;
SHELXL2013 (Sheldrick, 2015b)
;
_computing_structure_solution
;
SHELXT (Sheldrick, 2015a)
;
_diffrn_ambient_temperature 100.0(10)
_diffrn_detector 'CCD plate'
_diffrn_detector_area_resol_mean 16.1544
_diffrn_measured_fraction_theta_full 0.961
_diffrn_measured_fraction_theta_max 0.961
_diffrn_measurement_device 'four-circle diffractometer'
_diffrn_measurement_device_type 'Agilent Xcalibur Eos'
_diffrn_measurement_method '\w scan'
_diffrn_radiation_monochromator graphite
_diffrn_radiation_probe x-ray
_diffrn_radiation_type 'Mo K\a'
_diffrn_radiation_wavelength 0.71073
_diffrn_reflns_av_R_equivalents 0.0288
_diffrn_reflns_av_unetI/netI 0.0744
_diffrn_reflns_limit_h_max 8
_diffrn_reflns_limit_h_min -3
_diffrn_reflns_limit_k_max 22
_diffrn_reflns_limit_k_min -22
_diffrn_reflns_limit_l_max 12
_diffrn_reflns_limit_l_min -21
_diffrn_reflns_number 4496
_diffrn_reflns_theta_full 25.000
_diffrn_reflns_theta_max 24.990
_diffrn_reflns_theta_min 3.150
_diffrn_source 'Enhance (Mo) X-ray Source'
_exptl_absorpt_coefficient_mu 0.327
_exptl_absorpt_correction_T_max 1.00000
_exptl_absorpt_correction_T_min 0.50628
_exptl_absorpt_correction_type multi-scan
_exptl_absorpt_process_details
;
(CrysAlis PRO; Agilent, 2013)
;
_exptl_crystal_colour colourless
_exptl_crystal_density_diffrn 1.555
_exptl_crystal_description prism
_exptl_crystal_F_000 1216
_exptl_crystal_size_max 0.3
_exptl_crystal_size_mid 0.1
_exptl_crystal_size_min 0.1
_refine_diff_density_max 0.433
_refine_diff_density_min -0.451
_refine_ls_abs_structure_details
;
Flack <i>x</i> determined using 865 quotients [(I+)-(I-)]/[(I+)+(I-)]
(Parsons & Flack, 2004)
;
_refine_ls_abs_structure_Flack -0.04(7)
_refine_ls_extinction_method none
_refine_ls_goodness_of_fit_ref 1.023
_refine_ls_hydrogen_treatment constr
_refine_ls_matrix_type full
_refine_ls_number_parameters 343
_refine_ls_number_reflns 3618
_refine_ls_number_restraints 0
_refine_ls_restrained_S_all 1.023
_refine_ls_R_factor_all 0.0680
_refine_ls_R_factor_gt 0.0506
_refine_ls_shift/su_max 0.001
_refine_ls_shift/su_mean 0.000
_refine_ls_structure_factor_coef Fsqd
_refine_ls_weighting_details
;
w=1/[\s^2^(Fo^2^)+(0.0600P)^2^] where P=(Fo^2^+2Fc^2^)/3
;
_refine_ls_weighting_scheme calc
_refine_ls_wR_factor_gt 0.1158
_refine_ls_wR_factor_ref 0.1258
_reflns_number_gt 2887
_reflns_number_total 3618
_reflns_threshold_expression 'I > 2\s(I)'
_cod_data_source_file yf3149sup1.cif
_cod_data_source_block 3
_cod_database_code 2021282
_shelx_space_group_comment
;
The symmetry employed for this shelxl refinement is uniquely defined
by the following loop, which should always be used as a source of
symmetry information in preference to the above space-group names.
They are only intended as comments.
;
_shelxl_version_number 20.13

loop_
_space_group_symop_operation_xyz
'x, y, z'
'-x+1/2, -y, z+1/2'
'x+1/2, -y+1/2, -z'
'-x, y+1/2, -z+1/2'

loop_
_atom_site_type_symbol
_atom_site_label
_atom_site_fract_x
_atom_site_fract_y
_atom_site_fract_z
_atom_site_U_iso_or_equiv
_atom_site_adp_type
_atom_site_calc_flag
_atom_site_occupancy
N N1A 0.4720(7) 0.1354(3) 0.2282(2) 0.0200(11) Uani d 1
C C2A 0.4944(8) 0.0904(3) 0.1709(3) 0.0215(15) Uani d 1
O O2A 0.5489(7) 0.1171(2) 0.1148(2) 0.0272(10) Uani d 1
C C3A 0.4488(9) 0.0179(3) 0.1817(4) 0.0241(14) Uani d 1
H H3A 0.4622 -0.0147 0.1442 0.029 Uiso calc 1
C C4A 0.3868(9) -0.0051(3) 0.2447(4) 0.0306(18) Uani d 1
H H4A 0.3574 -0.0538 0.2510 0.037 Uiso calc 1
C C5A 0.3651(9) 0.0421(3) 0.3012(4) 0.0266(16) Uani d 1
H H5A 0.3202 0.0254 0.3452 0.032 Uiso calc 1
C C6A 0.4092(8) 0.1118(3) 0.2921(3) 0.0220(15) Uani d 1
C C7A 0.3912(9) 0.1642(3) 0.3509(3) 0.0241(15) Uani d 1
H H7A 0.2861 0.1472 0.3829 0.029 Uiso calc 1
C C8A 0.3319(10) 0.2368(3) 0.3233(4) 0.0281(16) Uani d 1
H H8A1 0.3151 0.2706 0.3624 0.034 Uiso calc 1
H H8A2 0.2078 0.2336 0.2972 0.034 Uiso calc 1
C C9A 0.4963(8) 0.2611(3) 0.2749(3) 0.0239(15) Uani d 1
H H9A 0.4611 0.3091 0.2570 0.029 Uiso calc 1
C C10A 0.5104(9) 0.2116(3) 0.2117(3) 0.0211(14) Uani d 1
H H10A 0.4160 0.2274 0.1758 0.025 Uiso calc 1
H H10B 0.6423 0.2157 0.1913 0.025 Uiso calc 1
C C11A 0.6865(9) 0.2684(3) 0.3160(3) 0.0247(15) Uani d 1
H H11A 0.7923 0.2824 0.2837 0.030 Uiso calc 1
H H11B 0.6720 0.3061 0.3515 0.030 Uiso calc 1
N N12A 0.7411(7) 0.1999(3) 0.3519(3) 0.0237(13) Uani d 1
H H12A 0.7829 0.1651 0.3162 0.028 Uiso calc 1
H H12B 0.8527 0.2086 0.3835 0.028 Uiso calc 1
C C13A 0.5781(9) 0.1695(3) 0.3930(3) 0.0276(15) Uani d 1
H H13A 0.5548 0.1993 0.4347 0.033 Uiso calc 1
H H13B 0.6153 0.1216 0.4094 0.033 Uiso calc 1
N N1B 0.9786(7) 0.0717(2) 0.1453(3) 0.0188(12) Uani d 1
C C2B 0.9378(9) 0.0750(3) 0.2158(3) 0.0213(14) Uani d 1
O O2B 0.9336(6) 0.1350(2) 0.2447(2) 0.0241(10) Uani d 1
C C3B 0.9012(9) 0.0104(3) 0.2497(4) 0.0260(16) Uani d 1
H H3B 0.8746 0.0102 0.2985 0.031 Uiso calc 1
C C4B 0.9031(8) -0.0517(3) 0.2142(4) 0.0286(16) Uani d 1
H H4B 0.8774 -0.0947 0.2382 0.034 Uiso calc 1
C C5B 0.9422(9) -0.0530(3) 0.1431(3) 0.0231(14) Uani d 1
H H5B 0.9407 -0.0967 0.1185 0.028 Uiso calc 1
C C6B 0.9831(8) 0.0087(3) 0.1083(3) 0.0215(14) Uani d 1
C C7B 1.0252(9) 0.0099(3) 0.0328(3) 0.0223(15) Uani d 1
H H7B 1.0895 -0.0359 0.0205 0.027 Uiso calc 1
C C8B 1.1675(8) 0.0698(3) 0.0144(4) 0.0258(16) Uani d 1
H H8B1 1.2901 0.0645 0.0410 0.031 Uiso calc 1
H H8B2 1.1982 0.0690 -0.0362 0.031 Uiso calc 1
C C9B 1.0646(9) 0.1390(3) 0.0341(3) 0.0226(14) Uani d 1
H H9B 1.1549 0.1789 0.0227 0.027 Uiso calc 1
C C10B 1.0264(8) 0.1411(3) 0.1120(3) 0.0204(14) Uani d 1
H H10C 1.1430 0.1607 0.1354 0.024 Uiso calc 1
H H10D 0.9174 0.1741 0.1208 0.024 Uiso calc 1
C C11B 0.8836(8) 0.1479(3) -0.0105(3) 0.0228(14) Uani d 1
H H11C 0.8166 0.1923 0.0028 0.027 Uiso calc 1
H H11D 0.9216 0.1516 -0.0603 0.027 Uiso calc 1
N N12B 0.7467(7) 0.0868(2) -0.0014(3) 0.0186(11) Uani d 1
H H12C 0.6923 0.0880 0.0465 0.022 Uiso calc 1
H H12D 0.6373 0.0920 -0.0347 0.022 Uiso calc 1
C C13B 0.8426(9) 0.0170(3) -0.0131(4) 0.0246(15) Uani d 1
H H13C 0.8793 0.0124 -0.0630 0.030 Uiso calc 1
H H13D 0.7502 -0.0215 -0.0017 0.030 Uiso calc 1
Cl Cl1 0.9350(2) 0.33923(7) 0.13214(8) 0.0230(4) Uani d 1
O O11 0.7365(6) 0.3468(2) 0.1537(2) 0.0394(12) Uani d 1
O O12 1.0433(7) 0.3017(2) 0.1842(2) 0.0325(11) Uani d 1
O O13 0.9445(7) 0.3030(2) 0.0660(2) 0.0278(11) Uani d 1
O O14 1.0165(6) 0.4093(2) 0.1227(2) 0.0272(11) Uani d 1
Cl Cl2 0.0480(2) 0.14018(7) 0.50096(8) 0.0241(4) Uani d 1
O O21 -0.0746(8) 0.1228(3) 0.5580(3) 0.0461(14) Uani d 1
O O22 -0.0107(7) 0.2069(2) 0.4713(3) 0.0426(14) Uani d 1
O O23 0.0343(8) 0.0863(2) 0.4482(3) 0.0440(14) Uani d 1
O O24 0.2452(6) 0.1475(2) 0.5245(3) 0.0393(13) Uani d 1

loop_
_atom_site_aniso_label
_atom_site_aniso_U_11
_atom_site_aniso_U_22
_atom_site_aniso_U_33
_atom_site_aniso_U_12
_atom_site_aniso_U_13
_atom_site_aniso_U_23
N1A 0.017(3) 0.018(3) 0.025(3) -0.002(2) -0.002(2) 0.001(2)
C2A 0.016(4) 0.024(3) 0.025(4) 0.003(3) -0.001(3) -0.005(3)
O2A 0.024(2) 0.030(2) 0.027(3) 0.003(2) 0.001(2) 0.000(2)
C3A 0.018(3) 0.019(3) 0.036(4) 0.001(3) -0.007(3) -0.005(3)
C4A 0.015(4) 0.017(3) 0.060(5) 0.001(3) -0.005(3) 0.011(4)
C5A 0.018(3) 0.024(3) 0.038(4) -0.005(3) 0.001(3) 0.007(3)
C6A 0.011(3) 0.022(3) 0.032(4) -0.001(3) -0.002(3) -0.001(3)
C7A 0.023(4) 0.024(3) 0.025(4) -0.005(3) 0.006(3) -0.004(3)
C8A 0.024(4) 0.025(3) 0.035(4) 0.000(3) 0.005(3) -0.004(3)
C9A 0.023(4) 0.015(3) 0.033(4) 0.000(3) 0.000(3) 0.008(3)
C10A 0.022(4) 0.014(3) 0.027(3) -0.002(3) 0.000(3) 0.004(3)
C11A 0.028(4) 0.020(3) 0.026(4) -0.004(3) 0.002(3) -0.007(3)
N12A 0.019(3) 0.024(3) 0.029(3) -0.001(2) -0.002(2) -0.002(2)
C13A 0.027(4) 0.025(3) 0.031(4) -0.005(3) 0.002(3) 0.004(3)
N1B 0.019(3) 0.011(2) 0.027(3) 0.000(2) -0.001(2) 0.004(2)
C2B 0.012(3) 0.025(3) 0.026(4) 0.003(3) -0.001(3) -0.002(3)
O2B 0.023(2) 0.021(2) 0.028(2) -0.001(2) 0.0013(19) -0.004(2)
C3B 0.015(4) 0.026(3) 0.037(4) 0.000(3) 0.002(3) 0.008(3)
C4B 0.015(3) 0.021(3) 0.049(5) -0.005(3) -0.005(3) 0.015(3)
C5B 0.022(3) 0.016(3) 0.032(4) -0.004(3) -0.009(3) -0.003(3)
C6B 0.013(3) 0.017(3) 0.034(4) 0.001(3) -0.001(3) 0.003(3)
C7B 0.025(4) 0.010(3) 0.032(4) 0.004(3) -0.005(3) -0.001(3)
C8B 0.014(3) 0.029(3) 0.035(4) 0.003(3) 0.003(3) 0.000(3)
C9B 0.021(3) 0.012(3) 0.035(4) -0.003(3) 0.002(3) 0.005(3)
C10B 0.019(3) 0.012(3) 0.030(3) -0.005(3) -0.004(3) -0.001(3)
C11B 0.028(3) 0.010(3) 0.031(4) -0.001(3) 0.001(3) 0.004(3)
N12B 0.019(3) 0.018(2) 0.018(3) 0.004(2) -0.002(2) -0.003(2)
C13B 0.021(3) 0.017(3) 0.035(4) -0.001(3) -0.004(3) -0.003(3)
Cl1 0.0259(8) 0.0153(7) 0.0278(8) -0.0024(7) 0.0024(7) 0.0008(7)
O11 0.025(3) 0.036(3) 0.057(3) -0.001(2) 0.012(2) 0.009(3)
O12 0.042(3) 0.021(2) 0.035(3) 0.004(2) -0.008(2) 0.005(2)
O13 0.042(3) 0.020(2) 0.022(2) -0.004(2) -0.004(2) -0.0051(19)
O14 0.035(3) 0.013(2) 0.033(3) -0.0091(19) 0.003(2) 0.0000(19)
Cl2 0.0237(8) 0.0198(7) 0.0288(8) -0.0022(7) 0.0028(7) -0.0020(7)
O21 0.054(4) 0.042(3) 0.042(3) -0.021(3) 0.025(3) -0.009(2)
O22 0.052(4) 0.029(3) 0.047(3) 0.013(2) -0.020(3) 0.003(2)
O23 0.051(3) 0.034(3) 0.047(3) -0.021(3) 0.016(3) -0.019(2)
O24 0.025(3) 0.032(3) 0.060(4) 0.003(2) -0.006(2) 0.000(3)

loop_
_atom_type_symbol
_atom_type_description
_atom_type_scat_dispersion_real
_atom_type_scat_dispersion_imag
_atom_type_scat_source
C C 0.0033 0.0016 'International Tables Vol C Tables 4.2.6.8 and 6.1.1.4'
H H 0.0000 0.0000 'International Tables Vol C Tables 4.2.6.8 and 6.1.1.4'
N N 0.0061 0.0033 'International Tables Vol C Tables 4.2.6.8 and 6.1.1.4'
O O 0.0106 0.0060 'International Tables Vol C Tables 4.2.6.8 and 6.1.1.4'
Cl Cl 0.1484 0.1585 'International Tables Vol C Tables 4.2.6.8 and 6.1.1.4'

loop_
_geom_angle_atom_site_label_1
_geom_angle_atom_site_label_2
_geom_angle_atom_site_label_3
_geom_angle
C6A N1A C2A 122.5(5)
C6A N1A C10A 123.8(5)
C2A N1A C10A 113.6(5)
O2A C2A N1A 117.7(5)
O2A C2A C3A 125.6(6)
N1A C2A C3A 116.6(6)
C4A C3A C2A 120.7(6)
C4A C3A H3A 119.7
C2A C3A H3A 119.7
C3A C4A C5A 121.0(6)
C3A C4A H4A 119.5
C5A C4A H4A 119.5
C6A C5A C4A 119.3(6)
C6A C5A H5A 120.4
C4A C5A H5A 120.4
C5A C6A N1A 119.9(6)
C5A C6A C7A 121.4(6)
N1A C6A C7A 118.6(5)
C6A C7A C13A 111.7(5)
C6A C7A C8A 110.8(5)
C13A C7A C8A 110.5(5)
C6A C7A H7A 107.9
C13A C7A H7A 107.9
C8A C7A H7A 107.9
C7A C8A C9A 106.3(5)
C7A C8A H8A1 110.5
C9A C8A H8A1 110.5
C7A C8A H8A2 110.5
C9A C8A H8A2 110.5
H8A1 C8A H8A2 108.7
C8A C9A C10A 109.9(5)
C8A C9A C11A 110.3(5)
C10A C9A C11A 113.9(5)
C8A C9A H9A 107.5
C10A C9A H9A 107.5
C11A C9A H9A 107.5
N1A C10A C9A 114.2(5)
N1A C10A H10A 108.7
C9A C10A H10A 108.7
N1A C10A H10B 108.7
C9A C10A H10B 108.7
H10A C10A H10B 107.6
N12A C11A C9A 111.6(5)
N12A C11A H11A 109.3
C9A C11A H11A 109.3
N12A C11A H11B 109.3
C9A C11A H11B 109.3
H11A C11A H11B 108.0
C13A N12A C11A 112.6(5)
C13A N12A H12A 109.1
C11A N12A H12A 109.1
C13A N12A H12B 109.1
C11A N12A H12B 109.1
H12A N12A H12B 107.8
N12A C13A C7A 112.5(5)
N12A C13A H13A 109.1
C7A C13A H13A 109.1
N12A C13A H13B 109.1
C7A C13A H13B 109.1
H13A C13A H13B 107.8
C2B N1B C6B 122.8(5)
C2B N1B C10B 115.0(5)
C6B N1B C10B 122.2(5)
O2B C2B N1B 118.3(5)
O2B C2B C3B 125.0(6)
N1B C2B C3B 116.7(5)
C4B C3B C2B 121.2(6)
C4B C3B H3B 119.4
C2B C3B H3B 119.4
C3B C4B C5B 120.6(6)
C3B C4B H4B 119.7
C5B C4B H4B 119.7
C6B C5B C4B 120.1(6)
C6B C5B H5B 119.9
C4B C5B H5B 119.9
C5B C6B N1B 118.5(6)
C5B C6B C7B 122.1(5)
N1B C6B C7B 119.4(5)
C6B C7B C8B 111.2(5)
C6B C7B C13B 113.6(5)
C8B C7B C13B 108.9(5)
C6B C7B H7B 107.6
C8B C7B H7B 107.6
C13B C7B H7B 107.6
C9B C8B C7B 106.1(5)
C9B C8B H8B1 110.5
C7B C8B H8B1 110.5
C9B C8B H8B2 110.5
C7B C8B H8B2 110.5
H8B1 C8B H8B2 108.7
C10B C9B C11B 114.1(5)
C10B C9B C8B 110.1(5)
C11B C9B C8B 109.6(5)
C10B C9B H9B 107.6
C11B C9B H9B 107.6
C8B C9B H9B 107.6
N1B C10B C9B 115.8(5)
N1B C10B H10C 108.3
C9B C10B H10C 108.3
N1B C10B H10D 108.3
C9B C10B H10D 108.3
H10C C10B H10D 107.4
N12B C11B C9B 111.3(5)
N12B C11B H11C 109.4
C9B C11B H11C 109.4
N12B C11B H11D 109.4
C9B C11B H11D 109.4
H11C C11B H11D 108.0
C13B N12B C11B 112.7(4)
C13B N12B H12C 109.0
C11B N12B H12C 109.0
C13B N12B H12D 109.0
C11B N12B H12D 109.0
H12C N12B H12D 107.8
N12B C13B C7B 110.6(5)
N12B C13B H13C 109.5
C7B C13B H13C 109.5
N12B C13B H13D 109.5
C7B C13B H13D 109.5
H13C C13B H13D 108.1
O12 Cl1 O11 110.1(3)
O12 Cl1 O13 110.6(3)
O11 Cl1 O13 110.1(3)
O12 Cl1 O14 109.8(3)
O11 Cl1 O14 108.3(3)
O13 Cl1 O14 107.9(3)
O21 Cl2 O24 110.0(3)
O21 Cl2 O23 109.7(3)
O24 Cl2 O23 110.5(3)
O21 Cl2 O22 109.9(3)
O24 Cl2 O22 107.7(3)
O23 Cl2 O22 109.0(3)

loop_
_geom_bond_atom_site_label_1
_geom_bond_atom_site_label_2
_geom_bond_distance
N1A C6A 1.370(8)
N1A C2A 1.396(8)
N1A C10A 1.496(7)
C2A O2A 1.242(7)
C2A C3A 1.421(8)
C3A C4A 1.349(9)
C3A H3A 0.9500
C4A C5A 1.409(10)
C4A H4A 0.9500
C5A C6A 1.364(8)
C5A H5A 0.9500
C6A C7A 1.503(8)
C7A C13A 1.519(9)
C7A C8A 1.525(8)
C7A H7A 1.0000
C8A C9A 1.530(9)
C8A H8A1 0.9900
C8A H8A2 0.9900
C9A C10A 1.531(9)
C9A C11A 1.532(8)
C9A H9A 1.0000
C10A H10A 0.9900
C10A H10B 0.9900
C11A N12A 1.511(8)
C11A H11A 0.9900
C11A H11B 0.9900
N12A C13A 1.484(8)
N12A H12A 0.9900
N12A H12B 0.9900
C13A H13A 0.9900
C13A H13B 0.9900
N1B C2B 1.380(7)
N1B C6B 1.386(7)
N1B C10B 1.493(7)
C2B O2B 1.261(7)
C2B C3B 1.406(8)
C3B C4B 1.356(9)
C3B H3B 0.9500
C4B C5B 1.385(9)
C4B H4B 0.9500
C5B C6B 1.371(8)
C5B H5B 0.9500
C6B C7B 1.472(9)
C7B C8B 1.536(8)
C7B C13B 1.537(8)
C7B H7B 1.0000
C8B C9B 1.534(8)
C8B H8B1 0.9900
C8B H8B2 0.9900
C9B C10B 1.513(8)
C9B C11B 1.517(8)
C9B H9B 1.0000
C10B H10C 0.9900
C10B H10D 0.9900
C11B N12B 1.499(7)
C11B H11C 0.9900
C11B H11D 0.9900
N12B C13B 1.491(7)
N12B H12C 0.9900
N12B H12D 0.9900
C13B H13C 0.9900
C13B H13D 0.9900
Cl1 O12 1.431(4)
Cl1 O11 1.433(4)
Cl1 O13 1.439(4)
Cl1 O14 1.448(4)
Cl2 O21 1.417(5)
Cl2 O24 1.435(4)
Cl2 O23 1.437(5)
Cl2 O22 1.440(5)

loop_
_geom_hbond_atom_site_label_D
_geom_hbond_atom_site_label_H
_geom_hbond_atom_site_label_A
_geom_hbond_site_symmetry_A
_geom_hbond_distance_DH
_geom_hbond_distance_HA
_geom_hbond_distance_DA
_geom_hbond_angle_DHA
C7A H7A O23 . 1.00 2.42 3.413(8) 169.5
N12A H12B O22 1_655 0.99 1.92 2.853(7) 155.1
N12A H12A O2B . 0.99 1.81 2.730(6) 153.8
C3B H3B O14 4_745 0.95 2.54 3.150(8) 121.9
C7B H7B O24 2_654 1.00 2.40 3.371(7) 164.6
C11B H11C O13 . 0.99 2.57 3.302(7) 130.6
N12B H12C O2A . 0.99 1.72 2.666(7) 157.4
N12B H12D O13 3_455 0.99 2.46 3.190(6) 130.2
N12B H12D O14 3_455 0.99 1.88 2.808(6) 155.7
C13B H13D O21 2_554 0.99 2.53 3.495(8) 163.6
C13B H13D O23 2_554 0.99 2.50 3.326(7) 141.1

loop_
_geom_torsion_atom_site_label_1
_geom_torsion_atom_site_label_2
_geom_torsion_atom_site_label_3
_geom_torsion_atom_site_label_4
_geom_torsion
C6A N1A C2A O2A 178.8(5)
C10A N1A C2A O2A 2.5(8)
C6A N1A C2A C3A -0.1(8)
C10A N1A C2A C3A -176.3(5)
O2A C2A C3A C4A -178.6(6)
N1A C2A C3A C4A 0.1(9)
C2A C3A C4A C5A 0.2(10)
C3A C4A C5A C6A -0.6(10)
C4A C5A C6A N1A 0.6(9)
C4A C5A C6A C7A -179.2(6)
C2A N1A C6A C5A -0.3(9)
C10A N1A C6A C5A 175.6(5)
C2A N1A C6A C7A 179.5(5)
C10A N1A C6A C7A -4.6(8)
C5A C6A C7A C13A 89.3(7)
N1A C6A C7A C13A -90.5(7)
C5A C6A C7A C8A -147.0(6)
N1A C6A C7A C8A 33.2(7)
C6A C7A C8A C9A -62.4(6)
C13A C7A C8A C9A 62.0(7)
C7A C8A C9A C10A 64.5(7)
C7A C8A C9A C11A -62.0(7)
C6A N1A C10A C9A 6.7(8)
C2A N1A C10A C9A -177.1(5)
C8A C9A C10A N1A -37.0(7)
C11A C9A C10A N1A 87.4(6)
C8A C9A C11A N12A 57.0(7)
C10A C9A C11A N12A -67.2(7)
C9A C11A N12A C13A -50.2(7)
C11A N12A C13A C7A 50.5(7)
C6A C7A C13A N12A 66.3(7)
C8A C7A C13A N12A -57.5(7)
C6B N1B C2B O2B -178.7(5)
C10B N1B C2B O2B 3.8(8)
C6B N1B C2B C3B 0.4(9)
C10B N1B C2B C3B -177.0(5)
O2B C2B C3B C4B 178.0(6)
N1B C2B C3B C4B -1.1(9)
C2B C3B C4B C5B 0.3(10)
C3B C4B C5B C6B 1.2(9)
C4B C5B C6B N1B -1.8(9)
C4B C5B C6B C7B -179.9(6)
C2B N1B C6B C5B 1.0(9)
C10B N1B C6B C5B 178.3(5)
C2B N1B C6B C7B 179.1(5)
C10B N1B C6B C7B -3.6(8)
C5B C6B C7B C8B -148.7(6)
N1B C6B C7B C8B 33.2(7)
C5B C6B C7B C13B 87.9(7)
N1B C6B C7B C13B -90.2(6)
C6B C7B C8B C9B -62.1(6)
C13B C7B C8B C9B 63.9(6)
C7B C8B C9B C10B 62.8(6)
C7B C8B C9B C11B -63.5(6)
C2B N1B C10B C9B -177.9(5)
C6B N1B C10B C9B 4.6(8)
C11B C9B C10B N1B 88.5(6)
C8B C9B C10B N1B -35.1(7)
C10B C9B C11B N12B -65.6(6)
C8B C9B C11B N12B 58.3(6)
C9B C11B N12B C13B -53.0(7)
C11B N12B C13B C7B 53.4(7)
C6B C7B C13B N12B 65.1(6)
C8B C7B C13B N12B -59.5(7)

_cod_database_fobs_code 2021282
